data_7127348
loop_
_publ_author_name
'Chakraborty, Soumi'
'Das, Arpan'
'Ahmed, Jasimuddin'
'Barman, Sayani'
'Mandal, Swadhin K.'

_publ_section_title
;
 Designing a Cr-catalyst bearing redox non-innocent phenalenyl-based
 ligand towards hydrosilylative CO<sub>2</sub> functionalization.
;
_journal_issue 89
_journal_name_full 'Chemical communications (Cambridge, England)'
_journal_page_first 13788
_journal_page_last 13791
_journal_paper_doi 10.1039/d0cc05348a
_journal_volume 56
_journal_year 2020
_chemical_formula_moiety 'C19 H14 N2 O'
_chemical_formula_sum 'C19 H14 N2 O'
_chemical_formula_weight 286.32
_space_group_crystal_system triclinic
_space_group_IT_number 2
_space_group_name_Hall '-P 1'
_space_group_name_H-M_alt 'P -1'
_atom_sites_solution_hydrogens geom
_atom_sites_solution_primary iterative
_audit_creation_date 2020-06-21
_audit_creation_method
;
Olex2 1.2
(compiled 2018.05.29 svn.r3508 for OlexSys, GUI svn.r5506)
;
_audit_update_record
;
2020-06-21 deposited with the CCDC.	2020-09-29 downloaded from the CCDC.
;
_cell_angle_alpha 88.901(11)
_cell_angle_beta 81.769(12)
_cell_angle_gamma 81.501(12)
_cell_formula_units_Z 2
_cell_length_a 6.1633(9)
_cell_length_b 10.2878(14)
_cell_length_c 11.0233(16)
_cell_measurement_reflns_used 1398
_cell_measurement_temperature 100.00(10)
_cell_measurement_theta_max 26.3730
_cell_measurement_theta_min 1.8340
_cell_volume 684.15(17)
_computing_cell_refinement 'CrysAlisPro 1.171.38.43f (Rigaku OD, 2015)'
_computing_data_collection 'CrysAlisPro 1.171.38.43f (Rigaku OD, 2015)'
_computing_data_reduction 'CrysAlisPro 1.171.38.43f (Rigaku OD, 2015)'
_computing_molecular_graphics 'Olex2 (Dolomanov et al., 2009)'
_computing_publication_material 'Olex2 (Dolomanov et al., 2009)'
_computing_structure_refinement 'ShelXL (Sheldrick, 2015)'
_computing_structure_solution 'olex2.solve (Bourhis et al., 2015)'
_diffrn_ambient_environment N~2~
_diffrn_ambient_temperature 100.00(10)
_diffrn_detector 'CCD plate'
_diffrn_detector_area_resol_mean 7.9580
_diffrn_detector_type Eos
_diffrn_measured_fraction_theta_full 0.992
_diffrn_measured_fraction_theta_max 0.963
_diffrn_measurement_details
;
List of Runs (angles in degrees, time in seconds):

  # Type    Start    End  Width  t~exp~   \w     \q     \k     \f   Frames
#--------------------------------------------------------------------------
  1  \w    -50.00  66.00   1.00   17.78    --   27.17 -57.00  30.00  116
  2  \w    -19.00  30.00   1.00   17.78    --  -25.76 -99.00 -30.00   49
  3  \w    -45.00  75.00   1.00   17.78    --   27.17 -38.00-120.00  120
  4  \w    -49.00  66.00   1.00   17.78    --   27.17 -78.00 177.00  115
;
_diffrn_measurement_device 'four-circle diffractometer'
_diffrn_measurement_device_type 'SuperNova, Dual, Cu at zero, Eos'
_diffrn_measurement_method '\w scans'
_diffrn_orient_matrix_type 'CrysAlisPro convention (1999,Acta A55,543-557)'
_diffrn_orient_matrix_UB_11 0.0225780000
_diffrn_orient_matrix_UB_12 0.0582283000
_diffrn_orient_matrix_UB_13 0.0260145000
_diffrn_orient_matrix_UB_21 -0.0899046000
_diffrn_orient_matrix_UB_22 -0.0027552000
_diffrn_orient_matrix_UB_23 0.0475101000
_diffrn_orient_matrix_UB_31 0.0722897000
_diffrn_orient_matrix_UB_32 -0.0382304000
_diffrn_orient_matrix_UB_33 0.0359589000
_diffrn_radiation_monochromator mirror
_diffrn_radiation_probe x-ray
_diffrn_radiation_type MoK\a
_diffrn_radiation_wavelength 0.71073
_diffrn_reflns_av_R_equivalents 0.0293
_diffrn_reflns_av_unetI/netI 0.0526
_diffrn_reflns_Laue_measured_fraction_full 0.992
_diffrn_reflns_Laue_measured_fraction_max 0.963
_diffrn_reflns_limit_h_max 7
_diffrn_reflns_limit_h_min -6
_diffrn_reflns_limit_k_max 11
_diffrn_reflns_limit_k_min -12
_diffrn_reflns_limit_l_max 13
_diffrn_reflns_limit_l_min -13
_diffrn_reflns_number 3749
_diffrn_reflns_point_group_measured_fraction_full 0.992
_diffrn_reflns_point_group_measured_fraction_max 0.963
_diffrn_reflns_theta_full 25.242
_diffrn_reflns_theta_max 26.319
_diffrn_reflns_theta_min 1.867
_diffrn_source 'micro-focus sealed X-ray tube'
_diffrn_source_type 'SuperNova (Mo) X-ray Source'
_exptl_absorpt_coefficient_mu 0.087
_exptl_absorpt_correction_T_max 1.00000
_exptl_absorpt_correction_T_min 0.26449
_exptl_absorpt_correction_type multi-scan
_exptl_absorpt_process_details
;
CrysAlisPro 1.171.38.43f (Rigaku Oxford Diffraction, 2015)
Empirical absorption correction using spherical harmonics,
 implemented in SCALE3 ABSPACK scaling algorithm.
;
_exptl_crystal_colour 'clear dark yellow'
_exptl_crystal_colour_lustre clear
_exptl_crystal_colour_modifier dark
_exptl_crystal_colour_primary yellow
_exptl_crystal_density_diffrn 1.390
_exptl_crystal_description block
_exptl_crystal_F_000 300
_exptl_crystal_size_max 0.3
_exptl_crystal_size_mid 0.2
_exptl_crystal_size_min 0.15
_refine_diff_density_max 0.397
_refine_diff_density_min -0.458
_refine_diff_density_rms 0.089
_refine_ls_extinction_method none
_refine_ls_goodness_of_fit_ref 1.033
_refine_ls_hydrogen_treatment constr
_refine_ls_matrix_type full
_refine_ls_number_parameters 199
_refine_ls_number_reflns 2679
_refine_ls_number_restraints 0
_refine_ls_restrained_S_all 1.033
_refine_ls_R_factor_all 0.0925
_refine_ls_R_factor_gt 0.0742
_refine_ls_shift/su_max 0.000
_refine_ls_shift/su_mean 0.000
_refine_ls_structure_factor_coef Fsqd
_refine_ls_weighting_details 'w=1/[\s^2^(Fo^2^)+(0.1395P)^2^] where P=(Fo^2^+2Fc^2^)/3'
_refine_ls_weighting_scheme calc
_refine_ls_wR_factor_gt 0.1928
_refine_ls_wR_factor_ref 0.2178
_reflns_Friedel_coverage 0.000
_reflns_number_gt 1992
_reflns_number_total 2679
_reflns_threshold_expression 'I > 2\s(I)'
_cod_data_source_file d0cc05348a2.cif
_cod_data_source_block lig_nno
_cod_depositor_comments 'Adding full bibliography for 7127348--7127349.cif.'
_cod_original_cell_volume 684.16(17)
_cod_database_code 7127348
_shelx_shelxl_version_number 2014/7
_chemical_oxdiff_formula 'C H N O'
_shelx_space_group_comment
;
The symmetry employed for this shelxl refinement is uniquely defined
by the following loop, which should always be used as a source of
symmetry information in preference to the above space-group names.
They are only intended as comments.
;
_shelx_estimated_absorpt_t_max 0.987
_shelx_estimated_absorpt_t_min 0.974
_reflns_odcompleteness_completeness 98.66
_reflns_odcompleteness_iscentric 1
_reflns_odcompleteness_theta 25.63
_olex2_refinement_description
;
1. Fixed Uiso
 At 1.2 times of:
  All C(H) groups, All C(H,H) groups, All N(H) groups
2.a Secondary CH2 refined with riding coordinates:
 C14(H14A,H14B)
2.b Aromatic/amide H refined with riding coordinates:
 N1(H1), C9(H9), C7(H7), C18(H18), C10(H10), C2(H2), C19(H19), C3(H3), C6(H6),
 C17(H17), C16(H16), C5(H5)
;
_olex2_submission_special_instructions 'No special instructions were received'
_oxdiff_exptl_absorpt_empirical_details
;
Empirical correction (ABSPACK) includes:
- Absorption correction using spherical harmonics
- Frame scaling
;
_oxdiff_exptl_absorpt_empirical_full_max 2.351
_oxdiff_exptl_absorpt_empirical_full_min 0.390

loop_
_space_group_symop_operation_xyz
'x, y, z'
'-x, -y, -z'

loop_
_atom_site_label
_atom_site_type_symbol
_atom_site_fract_x
_atom_site_fract_y
_atom_site_fract_z
_atom_site_U_iso_or_equiv
_atom_site_adp_type
_atom_site_occupancy
_atom_site_site_symmetry_order
_atom_site_calc_flag
_atom_site_refinement_flags_posn
_atom_site_refinement_flags_adp
_atom_site_refinement_flags_occupancy
_atom_site_disorder_assembly
_atom_site_disorder_group
O1 O 0.2103(3) 0.12588(14) 0.90997(14) 0.0277(4) Uani 1 1 d . . . . .
N1 N 0.4169(3) 0.30704(17) 0.79769(18) 0.0243(5) Uani 1 1 d . . . . .
H1 H 0.3884 0.2602 0.8619 0.029 Uiso 1 1 calc R . . . .
C12 C 0.0191(4) 0.2017(2) 0.6143(2) 0.0228(5) Uani 1 1 d . . . . .
C13 C 0.1423(3) 0.2083(2) 0.7136(2) 0.0223(5) Uani 1 1 d . . . . .
C8 C 0.0548(4) 0.2808(2) 0.5080(2) 0.0248(5) Uani 1 1 d . . . . .
N2 N 0.6748(3) 0.60400(18) 0.82634(18) 0.0270(5) Uani 1 1 d . . . . .
C9 C 0.2111(4) 0.3698(2) 0.5055(2) 0.0275(6) Uani 1 1 d . . . . .
H9 H 0.2361 0.4221 0.4366 0.033 Uiso 1 1 calc R . . . .
C11 C 0.2986(4) 0.2987(2) 0.7059(2) 0.0237(5) Uani 1 1 d . . . . .
C4 C -0.1469(4) 0.1183(2) 0.6212(2) 0.0263(5) Uani 1 1 d . . . . .
C15 C 0.5097(4) 0.5310(2) 0.8340(2) 0.0231(5) Uani 1 1 d . . . . .
C1 C 0.1029(4) 0.1270(2) 0.8207(2) 0.0239(5) Uani 1 1 d . . . . .
C7 C -0.0684(4) 0.2723(2) 0.4121(2) 0.0288(6) Uani 1 1 d . . . . .
H7 H -0.0433 0.3233 0.3423 0.035 Uiso 1 1 calc R . . . .
C18 C 0.2385(4) 0.7104(2) 0.9087(2) 0.0315(6) Uani 1 1 d . . . . .
H18 H 0.0926 0.7460 0.9365 0.038 Uiso 1 1 calc R . . . .
C10 C 0.3246(4) 0.3807(2) 0.6001(2) 0.0268(5) Uani 1 1 d . . . . .
H10 H 0.4212 0.4425 0.5964 0.032 Uiso 1 1 calc R . . . .
C2 C -0.0720(4) 0.0460(2) 0.8239(2) 0.0272(6) Uani 1 1 d . . . . .
H2 H -0.1040 -0.0051 0.8929 0.033 Uiso 1 1 calc R . . . .
C19 C 0.2917(4) 0.5796(2) 0.8736(2) 0.0269(5) Uani 1 1 d . . . . .
H19 H 0.1822 0.5258 0.8769 0.032 Uiso 1 1 calc R . . . .
C14 C 0.5895(4) 0.3889(2) 0.7971(2) 0.0249(5) Uani 1 1 d . . . . .
H14A H 0.6727 0.3872 0.7154 0.030 Uiso 1 1 calc R . . . .
H14B H 0.6906 0.3506 0.8523 0.030 Uiso 1 1 calc R . . . .
C3 C -0.1887(4) 0.0427(2) 0.7304(2) 0.0288(6) Uani 1 1 d . . . . .
H3 H -0.2999 -0.0102 0.7367 0.035 Uiso 1 1 calc R . . . .
C6 C -0.2264(4) 0.1896(2) 0.4191(2) 0.0330(6) Uani 1 1 d . . . . .
H6 H -0.3063 0.1843 0.3543 0.040 Uiso 1 1 calc R . . . .
C17 C 0.4064(4) 0.7870(2) 0.9014(2) 0.0324(6) Uani 1 1 d . . . . .
H17 H 0.3757 0.8753 0.9238 0.039 Uiso 1 1 calc R . . . .
C16 C 0.6191(4) 0.7299(2) 0.8606(2) 0.0308(6) Uani 1 1 d . . . . .
H16 H 0.7314 0.7818 0.8564 0.037 Uiso 1 1 calc R . . . .
C5 C -0.2655(4) 0.1141(2) 0.5238(2) 0.0319(6) Uani 1 1 d . . . . .
H5 H -0.3738 0.0595 0.5286 0.038 Uiso 1 1 calc R . . . .

loop_
_atom_site_aniso_label
_atom_site_aniso_U_11
_atom_site_aniso_U_22
_atom_site_aniso_U_33
_atom_site_aniso_U_23
_atom_site_aniso_U_13
_atom_site_aniso_U_12
O1 0.0426(10) 0.0220(8) 0.0225(9) 0.0044(7) -0.0103(7) -0.0128(7)
N1 0.0379(11) 0.0185(9) 0.0206(11) 0.0036(8) -0.0092(8) -0.0132(8)
C12 0.0318(12) 0.0174(10) 0.0200(12) -0.0021(9) -0.0038(9) -0.0064(9)
C13 0.0312(12) 0.0160(10) 0.0211(12) -0.0008(9) -0.0046(9) -0.0075(9)
C8 0.0327(12) 0.0195(10) 0.0229(13) 0.0000(9) -0.0045(9) -0.0054(9)
N2 0.0374(11) 0.0200(9) 0.0280(11) 0.0015(8) -0.0115(8) -0.0115(8)
C9 0.0378(13) 0.0225(11) 0.0227(13) 0.0046(10) -0.0035(10) -0.0078(9)
C11 0.0324(12) 0.0161(10) 0.0242(13) 0.0002(9) -0.0072(9) -0.0058(8)
C4 0.0345(12) 0.0192(11) 0.0269(13) -0.0039(9) -0.0057(9) -0.0073(9)
C15 0.0374(13) 0.0180(10) 0.0182(12) 0.0040(9) -0.0122(9) -0.0106(9)
C1 0.0361(12) 0.0156(10) 0.0222(12) -0.0012(9) -0.0086(9) -0.0063(8)
C7 0.0414(14) 0.0269(12) 0.0191(12) -0.0004(10) -0.0064(10) -0.0064(10)
C18 0.0415(14) 0.0282(12) 0.0255(13) -0.0023(10) -0.0102(10) -0.0015(10)
C10 0.0379(13) 0.0207(11) 0.0245(13) 0.0044(9) -0.0051(9) -0.0131(9)
C2 0.0394(13) 0.0180(11) 0.0266(13) 0.0028(10) -0.0043(10) -0.0126(9)
C19 0.0355(13) 0.0261(12) 0.0232(13) 0.0018(10) -0.0105(9) -0.0125(9)
C14 0.0306(12) 0.0212(11) 0.0267(13) 0.0013(9) -0.0096(9) -0.0108(9)
C3 0.0381(13) 0.0215(11) 0.0307(14) 0.0013(10) -0.0051(10) -0.0170(9)
C6 0.0436(14) 0.0351(13) 0.0240(13) -0.0040(11) -0.0149(10) -0.0079(10)
C17 0.0529(16) 0.0209(11) 0.0264(14) -0.0002(10) -0.0141(11) -0.0075(10)
C16 0.0465(14) 0.0231(11) 0.0287(14) 0.0050(10) -0.0142(11) -0.0170(10)
C5 0.0401(14) 0.0281(12) 0.0320(15) -0.0032(11) -0.0106(10) -0.0141(10)

loop_
_atom_type_symbol
_atom_type_description
_atom_type_scat_dispersion_real
_atom_type_scat_dispersion_imag
_atom_type_scat_source
C C 0.0033 0.0016 'International Tables Vol C Tables 4.2.6.8 and 6.1.1.4'
H H 0.0000 0.0000 'International Tables Vol C Tables 4.2.6.8 and 6.1.1.4'
N N 0.0061 0.0033 'International Tables Vol C Tables 4.2.6.8 and 6.1.1.4'
O O 0.0106 0.0060 'International Tables Vol C Tables 4.2.6.8 and 6.1.1.4'

loop_
_geom_angle_atom_site_label_1
_geom_angle_atom_site_label_2
_geom_angle_atom_site_label_3
_geom_angle
_geom_angle_site_symmetry_1
_geom_angle_site_symmetry_3
_geom_angle_publ_flag
C11 N1 H1 117.5 . . ?
C11 N1 C14 125.03(19) . . ?
C14 N1 H1 117.5 . . ?
C8 C12 C13 120.9(2) . . ?
C4 C12 C13 120.5(2) . . ?
C4 C12 C8 118.6(2) . . ?
C12 C13 C11 118.7(2) . . ?
C12 C13 C1 119.90(19) . . ?
C11 C13 C1 121.39(19) . . ?
C9 C8 C12 118.1(2) . . ?
C7 C8 C12 119.7(2) . . ?
C7 C8 C9 122.2(2) . . ?
C16 N2 C15 116.8(2) . . ?
C8 C9 H9 119.0 . . ?
C10 C9 C8 122.0(2) . . ?
C10 C9 H9 119.0 . . ?
N1 C11 C13 120.1(2) . . ?
N1 C11 C10 120.8(2) . . ?
C13 C11 C10 119.1(2) . . ?
C12 C4 C3 118.5(2) . . ?
C5 C4 C12 119.4(2) . . ?
C5 C4 C3 122.1(2) . . ?
N2 C15 C19 123.4(2) . . ?
N2 C15 C14 113.04(19) . . ?
C19 C15 C14 123.49(19) . . ?
O1 C1 C13 122.90(19) . . ?
O1 C1 C2 119.8(2) . . ?
C13 C1 C2 117.25(18) . . ?
C8 C7 H7 119.4 . . ?
C6 C7 C8 121.1(2) . . ?
C6 C7 H7 119.4 . . ?
C19 C18 H18 120.6 . . ?
C17 C18 H18 120.6 . . ?
C17 C18 C19 118.8(2) . . ?
C9 C10 C11 121.1(2) . . ?
C9 C10 H10 119.5 . . ?
C11 C10 H10 119.5 . . ?
C1 C2 H2 119.0 . . ?
C3 C2 C1 121.9(2) . . ?
C3 C2 H2 119.0 . . ?
C15 C19 C18 118.6(2) . . ?
C15 C19 H19 120.7 . . ?
C18 C19 H19 120.7 . . ?
N1 C14 C15 115.42(18) . . ?
N1 C14 H14A 108.4 . . ?
N1 C14 H14B 108.4 . . ?
C15 C14 H14A 108.4 . . ?
C15 C14 H14B 108.4 . . ?
H14A C14 H14B 107.5 . . ?
C4 C3 H3 119.1 . . ?
C2 C3 C4 121.9(2) . . ?
C2 C3 H3 119.1 . . ?
C7 C6 H6 120.3 . . ?
C7 C6 C5 119.5(2) . . ?
C5 C6 H6 120.3 . . ?
C18 C17 H17 120.8 . . ?
C16 C17 C18 118.5(2) . . ?
C16 C17 H17 120.8 . . ?
N2 C16 C17 123.9(2) . . ?
N2 C16 H16 118.1 . . ?
C17 C16 H16 118.1 . . ?
C4 C5 C6 121.7(2) . . ?
C4 C5 H5 119.2 . . ?
C6 C5 H5 119.2 . . ?

loop_
_geom_bond_atom_site_label_1
_geom_bond_atom_site_label_2
_geom_bond_distance
_geom_bond_site_symmetry_2
_geom_bond_publ_flag
O1 C1 1.262(2) . ?
N1 H1 0.8600 . ?
N1 C11 1.340(3) . ?
N1 C14 1.450(3) . ?
C12 C13 1.426(3) . ?
C12 C8 1.423(3) . ?
C12 C4 1.422(3) . ?
C13 C11 1.428(3) . ?
C13 C1 1.447(3) . ?
C8 C9 1.421(3) . ?
C8 C7 1.399(3) . ?
N2 C15 1.343(3) . ?
N2 C16 1.337(3) . ?
C9 H9 0.9300 . ?
C9 C10 1.351(3) . ?
C11 C10 1.430(3) . ?
C4 C3 1.434(3) . ?
C4 C5 1.387(3) . ?
C15 C19 1.374(3) . ?
C15 C14 1.515(3) . ?
C1 C2 1.453(3) . ?
C7 H7 0.9300 . ?
C7 C6 1.378(3) . ?
C18 H18 0.9300 . ?
C18 C19 1.386(3) . ?
C18 C17 1.383(3) . ?
C10 H10 0.9300 . ?
C2 H2 0.9300 . ?
C2 C3 1.342(3) . ?
C19 H19 0.9300 . ?
C14 H14A 0.9700 . ?
C14 H14B 0.9700 . ?
C3 H3 0.9300 . ?
C6 H6 0.9300 . ?
C6 C5 1.391(4) . ?
C17 H17 0.9300 . ?
C17 C16 1.372(4) . ?
C16 H16 0.9300 . ?
C5 H5 0.9300 . ?

loop_
_geom_torsion_atom_site_label_1
_geom_torsion_atom_site_label_2
_geom_torsion_atom_site_label_3
_geom_torsion_atom_site_label_4
_geom_torsion
_geom_torsion_site_symmetry_1
_geom_torsion_site_symmetry_2
_geom_torsion_site_symmetry_3
_geom_torsion_site_symmetry_4
_geom_torsion_publ_flag
O1 C1 C2 C3 -179.1(2) . . . . ?
N1 C11 C10 C9 177.8(2) . . . . ?
C12 C13 C11 N1 -179.92(19) . . . . ?
C12 C13 C11 C10 0.8(3) . . . . ?
C12 C13 C1 O1 178.12(19) . . . . ?
C12 C13 C1 C2 -3.1(3) . . . . ?
C12 C8 C9 C10 0.0(3) . . . . ?
C12 C8 C7 C6 0.8(4) . . . . ?
C12 C4 C3 C2 -1.8(4) . . . . ?
C12 C4 C5 C6 0.0(4) . . . . ?
C13 C12 C8 C9 -2.1(3) . . . . ?
C13 C12 C8 C7 180.0(2) . . . . ?
C13 C12 C4 C3 0.7(3) . . . . ?
C13 C12 C4 C5 179.6(2) . . . . ?
C13 C11 C10 C9 -2.9(3) . . . . ?
C13 C1 C2 C3 2.1(3) . . . . ?
C8 C12 C13 C11 1.7(3) . . . . ?
C8 C12 C13 C1 180.0(2) . . . . ?
C8 C12 C4 C3 -177.5(2) . . . . ?
C8 C12 C4 C5 1.4(3) . . . . ?
C8 C9 C10 C11 2.5(4) . . . . ?
C8 C7 C6 C5 0.6(4) . . . . ?
N2 C15 C19 C18 -0.6(3) . . . . ?
N2 C15 C14 N1 -177.01(17) . . . . ?
C9 C8 C7 C6 -176.9(2) . . . . ?
C11 N1 C14 C15 83.5(3) . . . . ?
C11 C13 C1 O1 -3.6(3) . . . . ?
C11 C13 C1 C2 175.13(19) . . . . ?
C4 C12 C13 C11 -176.50(19) . . . . ?
C4 C12 C13 C1 1.8(3) . . . . ?
C4 C12 C8 C9 176.09(19) . . . . ?
C4 C12 C8 C7 -1.8(3) . . . . ?
C15 N2 C16 C17 -0.4(3) . . . . ?
C1 C13 C11 N1 1.8(3) . . . . ?
C1 C13 C11 C10 -177.4(2) . . . . ?
C1 C2 C3 C4 0.4(4) . . . . ?
C7 C8 C9 C10 177.8(2) . . . . ?
C7 C6 C5 C4 -1.0(4) . . . . ?
C18 C17 C16 N2 0.4(4) . . . . ?
C19 C15 C14 N1 4.3(3) . . . . ?
C19 C18 C17 C16 -0.4(3) . . . . ?
C14 N1 C11 C13 176.03(19) . . . . ?
C14 N1 C11 C10 -4.7(3) . . . . ?
C14 C15 C19 C18 178.0(2) . . . . ?
C3 C4 C5 C6 178.9(2) . . . . ?
C17 C18 C19 C15 0.5(3) . . . . ?
C16 N2 C15 C19 0.5(3) . . . . ?
C16 N2 C15 C14 -178.21(19) . . . . ?
C5 C4 C3 C2 179.3(2) . . . . ?
